data_7051009
loop_
_publ_author_name
'Renard, Sylvie L.'
'Franken, Andreas'
'Kilner, Colin A.'
'Kennedy, John D.'
'Halcrow, Malcolm A.'

_publ_section_title
;
 Carbaborane salts of [ZnCl(HpztBu)3]+, a host for inorganic anions
 (HpztBu???=???5-tert-butylpyrazole)
;
_journal_issue 11
_journal_name_full 'New Journal of Chemistry'
_journal_page_first 1634
_journal_paper_doi 10.1039/b207966f
_journal_volume 26
_journal_year 2002
_chemical_formula_moiety 'C21 H36 Cl N6 Zn, C H5 B9 Br5, O H2'
_chemical_formula_sum 'C22 H43 B9 Br5 Cl N6 O Zn'
_chemical_formula_weight 1005.28
_chemical_name_systematic
; 
[Chloro-tris(5-tertbutylpyrazole)zinc(II)]
[6,7,8,9,10-pentabromo-pentahydro-closo-1-carbanonaborate] hydrate
;
_space_group_IT_number 61
_symmetry_cell_setting orthorhombic
_symmetry_space_group_name_Hall '-P 2ac 2ab'
_symmetry_space_group_name_H-M 'P b c a'
_atom_sites_solution_hydrogens geom
_atom_sites_solution_primary direct
_atom_sites_solution_secondary difmap
_audit_creation_method SHELXL-97
_cell_angle_alpha 90.00
_cell_angle_beta 90.00
_cell_angle_gamma 90.00
_cell_formula_units_Z 8
_cell_length_a 24.0110(2)
_cell_length_b 12.3005(1)
_cell_length_c 27.2856(3)
_cell_measurement_reflns_used 99938
_cell_measurement_temperature 150(2)
_cell_measurement_theta_max 27.47
_cell_measurement_theta_min 1.49
_cell_volume 8058.73(13)
_computing_cell_refinement 'DENZO-SMN (Otwinowski & Minor, 1997)'
_computing_data_collection 'COLLECT (Nonius, 1999)'
_computing_data_reduction 'DENZO-SMN (Otwinowski & Minor, 1997)'
_computing_molecular_graphics 'ORTEX (McArdle, 1995)'
_computing_publication_material 'local program'
_computing_structure_refinement 'SHELXL-97 (Sheldrick, 1997)'
_computing_structure_solution 'SHELXS-97 (Sheldrick, 1990)'
_diffrn_ambient_temperature 150(2)
_diffrn_detector_area_resol_mean 9.091
_diffrn_measured_fraction_theta_full 1.000
_diffrn_measured_fraction_theta_max 1.000
_diffrn_measurement_device_type 'Nonius KappaCCD diffractometer'
_diffrn_measurement_method 'Area detector scans'
_diffrn_radiation_monochromator graphite
_diffrn_radiation_source 'fine-focus sealed tube'
_diffrn_radiation_type MoK\a
_diffrn_radiation_wavelength 0.71073
_diffrn_reflns_av_R_equivalents 0.1049
_diffrn_reflns_av_sigmaI/netI 0.0399
_diffrn_reflns_limit_h_max 31
_diffrn_reflns_limit_h_min -31
_diffrn_reflns_limit_k_max 15
_diffrn_reflns_limit_k_min -12
_diffrn_reflns_limit_l_max 35
_diffrn_reflns_limit_l_min -35
_diffrn_reflns_number 99938
_diffrn_reflns_theta_full 27.47
_diffrn_reflns_theta_max 27.47
_diffrn_reflns_theta_min 1.49
_exptl_absorpt_coefficient_mu 5.661
_exptl_absorpt_correction_T_max 0.6602
_exptl_absorpt_correction_T_min 0.4645
_exptl_absorpt_correction_type multi-scan
_exptl_absorpt_process_details
;
Using multiple and symmetry-related data measurements via the program SORTAV
See R.H. Blessing, Acta Cryst (1995), A51, 33-38 
;
_exptl_crystal_colour Colourless
_exptl_crystal_density_diffrn 1.657
_exptl_crystal_density_method 'not measured'
_exptl_crystal_description 'Rectangular prism'
_exptl_crystal_F_000 3936
_exptl_crystal_size_max 0.16
_exptl_crystal_size_mid 0.12
_exptl_crystal_size_min 0.08
_refine_diff_density_max 1.464
_refine_diff_density_min -0.560
_refine_diff_density_rms 0.085
_refine_ls_extinction_method none
_refine_ls_goodness_of_fit_ref 1.019
_refine_ls_hydrogen_treatment constr
_refine_ls_matrix_type full
_refine_ls_number_parameters 423
_refine_ls_number_reflns 9218
_refine_ls_number_restraints 0
_refine_ls_restrained_S_all 1.019
_refine_ls_R_factor_all 0.0505
_refine_ls_R_factor_gt 0.0321
_refine_ls_shift/su_max 0.001
_refine_ls_shift/su_mean 0.000
_refine_ls_structure_factor_coef Fsqd
_refine_ls_weighting_details 'calc w=1/[\s^2^(Fo^2^)+(0.0332P)^2^+5.8646P] where P=(Fo^2^+2Fc^2^)/3'
_refine_ls_weighting_scheme calc
_refine_ls_wR_factor_gt 0.0708
_refine_ls_wR_factor_ref 0.0781
_reflns_number_gt 7160
_reflns_number_total 9218
_reflns_threshold_expression >2sigma(I)
_cod_data_source_file b207966f.txt
_cod_data_source_block sr67
_cod_depositor_comments
;
The following automatic conversions were performed:
'_symmetry_cell_setting' value 'Orthorhombic' changed to 'orthorhombic'
according to '/home/saulius/struct/CIF-dictionaries/cif_core.dic'
dictionary named 'cif_core.dic' version 2.4.1 from 2010-06-29.

Automatic conversion script
Id: cif_fix_enum 1527 2010-12-29 10:47:43Z saulius 
;
_cod_database_code 7051009

loop_
_symmetry_equiv_pos_as_xyz
'x, y, z'
'-x+1/2, y+1/2, z'
'x, -y+1/2, z+1/2'
'-x+1/2, -y, z+1/2'
'-x, -y, -z'
'x-1/2, -y-1/2, -z'
'-x, y-1/2, -z-1/2'
'x-1/2, y, -z-1/2'

loop_
_atom_site_label
_atom_site_type_symbol
_atom_site_fract_x
_atom_site_fract_y
_atom_site_fract_z
_atom_site_U_iso_or_equiv
_atom_site_adp_type
_atom_site_occupancy
_atom_site_symmetry_multiplicity
_atom_site_calc_flag
_atom_site_refinement_flags
_atom_site_disorder_assembly
_atom_site_disorder_group
Zn1 Zn 0.249228(14) 0.43675(2) 0.369258(11) 0.02662(8) Uani 1 1 d . . .
Cl2 Cl 0.25341(3) 0.62011(5) 0.37086(3) 0.03309(16) Uani 1 1 d . . .
N3 N 0.29806(10) 0.36483(18) 0.41869(8) 0.0290(5) Uani 1 1 d . . .
N4 N 0.28249(10) 0.30956(17) 0.45932(8) 0.0267(5) Uani 1 1 d . . .
H4 H 0.2487 0.3110 0.4719 0.032 Uiso 1 1 calc R . .
C5 C 0.32526(12) 0.2519(2) 0.47817(10) 0.0293(6) Uani 1 1 d . . .
C6 C 0.37054(13) 0.2714(2) 0.44837(12) 0.0377(7) Uani 1 1 d . . .
H6 H 0.4071 0.2431 0.4519 0.045 Uiso 1 1 calc R . .
C7 C 0.35162(13) 0.3410(2) 0.41218(12) 0.0371(7) Uani 1 1 d . . .
H7 H 0.3739 0.3681 0.3861 0.045 Uiso 1 1 calc R . .
C8 C 0.31884(13) 0.1802(3) 0.52278(11) 0.0379(7) Uani 1 1 d . . .
C9 C 0.27486(15) 0.0933(3) 0.51278(13) 0.0468(8) Uani 1 1 d . . .
H9A H 0.2391 0.1283 0.5058 0.070 Uiso 1 1 calc R . .
H9B H 0.2711 0.0464 0.5416 0.070 Uiso 1 1 calc R . .
H9C H 0.2862 0.0494 0.4845 0.070 Uiso 1 1 calc R . .
C10 C 0.37519(16) 0.1272(4) 0.53326(16) 0.0660(12) Uani 1 1 d . . .
H10A H 0.3871 0.0853 0.5046 0.099 Uiso 1 1 calc R . .
H10B H 0.3718 0.0787 0.5616 0.099 Uiso 1 1 calc R . .
H10C H 0.4028 0.1838 0.5403 0.099 Uiso 1 1 calc R . .
C11 C 0.30098(19) 0.2494(3) 0.56668(13) 0.0642(11) Uani 1 1 d . . .
H11A H 0.3303 0.3021 0.5743 0.096 Uiso 1 1 calc R . .
H11B H 0.2947 0.2023 0.5951 0.096 Uiso 1 1 calc R . .
H11C H 0.2665 0.2881 0.5587 0.096 Uiso 1 1 calc R . .
N12 N 0.17045(10) 0.39797(17) 0.38210(9) 0.0287(5) Uani 1 1 d . . .
N13 N 0.14854(10) 0.29583(17) 0.38451(9) 0.0281(5) Uani 1 1 d . . .
H13 H 0.1678 0.2362 0.3791 0.034 Uiso 1 1 calc R . .
C14 C 0.09423(12) 0.2964(2) 0.39612(11) 0.0305(6) Uani 1 1 d . . .
C15 C 0.07957(13) 0.4043(2) 0.40156(12) 0.0388(7) Uani 1 1 d . . .
H15 H 0.0439 0.4323 0.4097 0.047 Uiso 1 1 calc R . .
C16 C 0.12777(13) 0.4635(2) 0.39262(12) 0.0363(7) Uani 1 1 d . . .
H16 H 0.1301 0.5406 0.3938 0.044 Uiso 1 1 calc R . .
C17 C 0.06140(13) 0.1920(2) 0.40086(12) 0.0372(7) Uani 1 1 d . . .
C18 C 0.00043(16) 0.2197(3) 0.41198(17) 0.0640(11) Uani 1 1 d . . .
H18A H -0.0016 0.2632 0.4420 0.096 Uiso 1 1 calc R . .
H18B H -0.0208 0.1523 0.4164 0.096 Uiso 1 1 calc R . .
H18C H -0.0153 0.2611 0.3846 0.096 Uiso 1 1 calc R . .
C19 C 0.06522(19) 0.1283(3) 0.35299(14) 0.0625(12) Uani 1 1 d . . .
H19A H 0.0525 0.1741 0.3258 0.094 Uiso 1 1 calc R . .
H19B H 0.0416 0.0634 0.3551 0.094 Uiso 1 1 calc R . .
H19C H 0.1039 0.1064 0.3473 0.094 Uiso 1 1 calc R . .
C20 C 0.08458(17) 0.1238(3) 0.44308(14) 0.0560(10) Uani 1 1 d . . .
H20A H 0.1240 0.1079 0.4370 0.084 Uiso 1 1 calc R . .
H20B H 0.0637 0.0555 0.4454 0.084 Uiso 1 1 calc R . .
H20C H 0.0809 0.1643 0.4738 0.084 Uiso 1 1 calc R . .
N21 N 0.28480(10) 0.39314(18) 0.30617(9) 0.0317(5) Uani 1 1 d . . .
N22 N 0.29499(10) 0.28973(18) 0.29085(9) 0.0304(5) Uani 1 1 d . . .
H22 H 0.2839 0.2313 0.3067 0.036 Uiso 1 1 calc R . .
C23 C 0.32400(12) 0.2870(2) 0.24876(10) 0.0295(6) Uani 1 1 d . . .
C24 C 0.33319(14) 0.3941(3) 0.23590(12) 0.0417(8) Uani 1 1 d . . .
H24 H 0.3524 0.4202 0.2078 0.050 Uiso 1 1 calc R . .
C25 C 0.30865(14) 0.4556(3) 0.27242(12) 0.0408(8) Uani 1 1 d . . .
H25 H 0.3088 0.5329 0.2733 0.049 Uiso 1 1 calc R . .
C26 C 0.33890(12) 0.1816(2) 0.22327(11) 0.0322(6) Uani 1 1 d . . .
C27 C 0.35735(16) 0.0960(3) 0.26045(12) 0.0463(8) Uani 1 1 d . . .
H27A H 0.3892 0.1236 0.2791 0.069 Uiso 1 1 calc R . .
H27B H 0.3681 0.0294 0.2432 0.069 Uiso 1 1 calc R . .
H27C H 0.3266 0.0803 0.2829 0.069 Uiso 1 1 calc R . .
C28 C 0.28702(13) 0.1416(3) 0.19576(13) 0.0459(8) Uani 1 1 d . . .
H28A H 0.2570 0.1278 0.2192 0.069 Uiso 1 1 calc R . .
H28B H 0.2959 0.0743 0.1782 0.069 Uiso 1 1 calc R . .
H28C H 0.2751 0.1972 0.1723 0.069 Uiso 1 1 calc R . .
C29 C 0.38575(13) 0.2029(3) 0.18621(12) 0.0421(8) Uani 1 1 d . . .
H29A H 0.3738 0.2587 0.1628 0.063 Uiso 1 1 calc R . .
H29B H 0.3943 0.1356 0.1685 0.063 Uiso 1 1 calc R . .
H29C H 0.4191 0.2280 0.2036 0.063 Uiso 1 1 calc R . .
O30 O 0.17312(11) 0.3207(3) 0.49982(12) 0.0484(6) Uani 1 1 d . . .
H30A H 0.162(3) 0.315(5) 0.526(2) 0.11(2) Uiso 1 1 d . . .
H30B H 0.150(3) 0.346(6) 0.489(3) 0.15(3) Uiso 1 1 d . . .
B31 B 0.09704(14) 0.3163(3) 0.64311(12) 0.0284(7) Uani 1 1 d . . .
B32 B 0.03694(14) 0.2966(3) 0.61190(12) 0.0278(7) Uani 1 1 d . . .
B33 B 0.08295(14) 0.1845(3) 0.63074(12) 0.0299(7) Uani 1 1 d . . .
B34 B 0.08558(14) 0.2396(3) 0.69340(12) 0.0299(7) Uani 1 1 d . . .
B35 B 0.03915(14) 0.3523(3) 0.67449(12) 0.0298(7) Uani 1 1 d . . .
B36 B 0.00874(15) 0.1615(3) 0.62203(13) 0.0316(7) Uani 1 1 d . . .
H36 H -0.0070 0.1112 0.5907 0.038 Uiso 1 1 calc R . .
B37 B 0.04328(15) 0.1207(3) 0.67967(13) 0.0329(7) Uani 1 1 d . . .
H37 H 0.0548 0.0384 0.6940 0.039 Uiso 1 1 calc R . .
B38 B 0.01285(14) 0.2404(3) 0.71068(13) 0.0333(7) Uani 1 1 d . . .
H38 H 0.0004 0.2529 0.7498 0.040 Uiso 1 1 calc R . .
B39 B -0.02185(14) 0.2807(3) 0.65271(13) 0.0319(7) Uani 1 1 d . . .
H39 H -0.0618 0.3249 0.6458 0.038 Uiso 1 1 calc R . .
C40 C -0.02034(12) 0.1596(2) 0.67481(11) 0.0352(7) Uani 1 1 d . . .
H40 H -0.0577 0.1101 0.6851 0.042 Uiso 1 1 calc R . .
Br41 Br 0.161923(13) 0.40046(2) 0.625712(11) 0.03527(8) Uani 1 1 d . . .
Br42 Br 0.026010(13) 0.36807(2) 0.548212(11) 0.03542(8) Uani 1 1 d . . .
Br43 Br 0.135987(15) 0.09687(3) 0.593078(13) 0.04571(9) Uani 1 1 d . . .
Br44 Br 0.142997(13) 0.22865(3) 0.744246(11) 0.03842(8) Uani 1 1 d . . .
Br45 Br 0.028811(15) 0.50035(3) 0.698732(13) 0.04468(9) Uani 1 1 d . . .

loop_
_atom_site_aniso_label
_atom_site_aniso_U_11
_atom_site_aniso_U_22
_atom_site_aniso_U_33
_atom_site_aniso_U_23
_atom_site_aniso_U_13
_atom_site_aniso_U_12
Zn1 0.03087(18) 0.01943(16) 0.02955(17) 0.00196(12) -0.00017(14) -0.00001(12)
Cl2 0.0401(4) 0.0192(3) 0.0400(4) 0.0028(3) -0.0078(3) -0.0021(3)
N3 0.0294(13) 0.0261(12) 0.0314(13) 0.0053(10) 0.0029(10) 0.0020(10)
N4 0.0269(12) 0.0261(12) 0.0272(12) 0.0020(9) 0.0020(10) -0.0001(9)
C5 0.0287(15) 0.0295(15) 0.0297(15) 0.0011(11) -0.0042(12) 0.0019(11)
C6 0.0286(16) 0.0392(17) 0.0452(19) 0.0074(14) 0.0026(14) 0.0067(13)
C7 0.0306(17) 0.0394(18) 0.0414(18) 0.0103(13) 0.0091(14) 0.0015(13)
C8 0.0385(18) 0.0420(18) 0.0334(17) 0.0122(13) -0.0033(14) -0.0003(14)
C9 0.049(2) 0.0455(19) 0.046(2) 0.0166(15) 0.0016(16) -0.0040(16)
C10 0.045(2) 0.079(3) 0.074(3) 0.046(2) -0.009(2) 0.0067(19)
C11 0.086(3) 0.076(3) 0.0307(19) 0.0024(18) -0.006(2) -0.008(2)
N12 0.0315(13) 0.0195(11) 0.0350(14) 0.0012(9) -0.0008(11) 0.0008(9)
N13 0.0297(13) 0.0172(11) 0.0373(14) -0.0026(9) -0.0004(10) -0.0007(9)
C14 0.0288(16) 0.0340(16) 0.0288(15) -0.0031(12) -0.0029(12) 0.0003(12)
C15 0.0279(16) 0.0365(17) 0.052(2) -0.0021(14) -0.0023(14) 0.0075(13)
C16 0.0370(17) 0.0247(15) 0.0470(19) -0.0017(13) -0.0023(14) 0.0042(12)
C17 0.0324(17) 0.0391(17) 0.0400(18) -0.0040(13) 0.0019(14) -0.0103(13)
C18 0.036(2) 0.071(3) 0.084(3) -0.007(2) 0.005(2) -0.0160(18)
C19 0.084(3) 0.052(2) 0.051(2) -0.0144(18) 0.014(2) -0.035(2)
C20 0.059(2) 0.048(2) 0.060(2) 0.0117(17) -0.0042(19) -0.0218(18)
N21 0.0388(14) 0.0236(12) 0.0325(13) 0.0023(10) 0.0037(11) -0.0011(10)
N22 0.0396(14) 0.0214(12) 0.0301(13) 0.0018(9) 0.0052(11) -0.0023(10)
C23 0.0282(15) 0.0386(16) 0.0218(14) 0.0019(11) 0.0017(12) -0.0007(12)
C24 0.047(2) 0.0396(18) 0.0385(18) 0.0108(14) 0.0142(15) -0.0014(14)
C25 0.050(2) 0.0303(16) 0.0422(18) 0.0120(13) 0.0072(16) 0.0007(14)
C26 0.0297(16) 0.0395(17) 0.0274(15) -0.0040(12) 0.0009(12) 0.0023(13)
C27 0.058(2) 0.0411(19) 0.0396(19) -0.0012(14) 0.0062(16) 0.0122(16)
C28 0.0345(18) 0.058(2) 0.045(2) -0.0145(16) 0.0015(15) -0.0085(15)
C29 0.0343(18) 0.055(2) 0.0366(18) -0.0066(15) 0.0051(14) 0.0002(15)
O30 0.0357(14) 0.0713(18) 0.0383(15) -0.0032(13) 0.0048(12) 0.0046(12)
B31 0.0286(17) 0.0281(17) 0.0286(17) 0.0025(13) -0.0012(13) -0.0002(13)
B32 0.0278(17) 0.0272(16) 0.0282(16) -0.0012(12) 0.0000(13) 0.0014(12)
B33 0.0331(18) 0.0277(17) 0.0289(17) -0.0002(13) -0.0008(14) 0.0039(13)
B34 0.0307(18) 0.0322(17) 0.0266(16) -0.0003(13) -0.0017(14) -0.0003(13)
B35 0.0295(17) 0.0296(17) 0.0305(17) -0.0047(13) -0.0005(14) 0.0012(13)
B36 0.0333(18) 0.0269(17) 0.0346(18) -0.0009(13) -0.0028(14) -0.0015(13)
B37 0.0355(19) 0.0288(18) 0.0344(18) 0.0033(13) -0.0032(15) -0.0039(14)
B38 0.0304(18) 0.0391(19) 0.0304(18) 0.0007(14) 0.0026(14) -0.0012(14)
B39 0.0297(18) 0.0345(19) 0.0316(18) -0.0032(13) 0.0018(14) -0.0018(13)
C40 0.0304(16) 0.0406(17) 0.0345(17) 0.0028(13) -0.0005(13) -0.0060(13)
Br41 0.02995(16) 0.03991(17) 0.03596(17) 0.00665(12) -0.00069(12) -0.00717(12)
Br42 0.03689(17) 0.03818(17) 0.03118(16) 0.00540(12) -0.00432(13) 0.00049(13)
Br43 0.0495(2) 0.04207(19) 0.0456(2) -0.00508(14) 0.00937(15) 0.01490(15)
Br44 0.03686(17) 0.04442(18) 0.03399(17) 0.00549(13) -0.00808(13) -0.00280(13)
Br45 0.0471(2) 0.03438(17) 0.0525(2) -0.01600(14) -0.00300(16) 0.00441(14)

loop_
_atom_type_symbol
_atom_type_description
_atom_type_scat_dispersion_real
_atom_type_scat_dispersion_imag
_atom_type_scat_source
C C 0.0033 0.0016 'International Tables Vol C Tables 4.2.6.8 and 6.1.1.4'
H H 0.0000 0.0000 'International Tables Vol C Tables 4.2.6.8 and 6.1.1.4'
N N 0.0061 0.0033 'International Tables Vol C Tables 4.2.6.8 and 6.1.1.4'
B B 0.0013 0.0007 'International Tables Vol C Tables 4.2.6.8 and 6.1.1.4'
Br Br -0.2901 2.4595 'International Tables Vol C Tables 4.2.6.8 and 6.1.1.4'
Zn Zn 0.2839 1.4301 'International Tables Vol C Tables 4.2.6.8 and 6.1.1.4'
Cl Cl 0.1484 0.1585 'International Tables Vol C Tables 4.2.6.8 and 6.1.1.4'
O O 0.0106 0.0060 'International Tables Vol C Tables 4.2.6.8 and 6.1.1.4'

loop_
_geom_angle_atom_site_label_1
_geom_angle_atom_site_label_2
_geom_angle_atom_site_label_3
_geom_angle
_geom_angle_site_symmetry_1
_geom_angle_site_symmetry_3
_geom_angle_publ_flag
N12 Zn1 N3 109.56(9) . . ?
N12 Zn1 N21 119.76(10) . . ?
N3 Zn1 N21 102.28(10) . . ?
N12 Zn1 Cl2 106.23(7) . . ?
N3 Zn1 Cl2 113.82(7) . . ?
N21 Zn1 Cl2 105.44(7) . . ?
C7 N3 N4 105.4(2) . . ?
C7 N3 Zn1 125.1(2) . . ?
N4 N3 Zn1 127.92(18) . . ?
C5 N4 N3 111.5(2) . . ?
N4 C5 C6 106.5(2) . . ?
N4 C5 C8 122.4(3) . . ?
C6 C5 C8 131.1(3) . . ?
C5 C6 C7 105.7(3) . . ?
N3 C7 C6 111.0(3) . . ?
C5 C8 C9 109.6(3) . . ?
C5 C8 C10 108.0(3) . . ?
C9 C8 C10 110.3(3) . . ?
C5 C8 C11 109.6(3) . . ?
C9 C8 C11 109.6(3) . . ?
C10 C8 C11 109.8(3) . . ?
C16 N12 N13 104.5(2) . . ?
C16 N12 Zn1 128.70(19) . . ?
N13 N12 Zn1 126.76(18) . . ?
C14 N13 N12 112.4(2) . . ?
N13 C14 C15 106.1(3) . . ?
N13 C14 C17 121.5(3) . . ?
C15 C14 C17 132.4(3) . . ?
C14 C15 C16 105.8(3) . . ?
N12 C16 C15 111.2(3) . . ?
C14 C17 C19 109.4(3) . . ?
C14 C17 C20 109.9(3) . . ?
C19 C17 C20 110.0(3) . . ?
C14 C17 C18 109.0(3) . . ?
C19 C17 C18 109.9(3) . . ?
C20 C17 C18 108.7(3) . . ?
C25 N21 N22 104.5(2) . . ?
C25 N21 Zn1 128.8(2) . . ?
N22 N21 Zn1 126.39(17) . . ?
C23 N22 N21 112.3(2) . . ?
N22 C23 C24 106.0(3) . . ?
N22 C23 C26 122.5(2) . . ?
C24 C23 C26 131.5(3) . . ?
C23 C24 C25 105.7(3) . . ?
N21 C25 C24 111.5(3) . . ?
C23 C26 C27 110.7(2) . . ?
C23 C26 C29 109.2(3) . . ?
C27 C26 C29 110.0(3) . . ?
C23 C26 C28 107.9(2) . . ?
C27 C26 C28 109.9(3) . . ?
C29 C26 C28 109.1(2) . . ?
H30A O30 H30B 100(6) . . ?
B34 B31 B33 66.0(2) . . ?
B34 B31 B35 66.5(2) . . ?
B33 B31 B35 100.8(2) . . ?
B34 B31 B32 101.0(2) . . ?
B33 B31 B32 65.9(2) . . ?
B35 B31 B32 65.9(2) . . ?
B34 B31 Br41 129.2(2) . . ?
B33 B31 Br41 128.8(2) . . ?
B35 B31 Br41 130.3(2) . . ?
B32 B31 Br41 129.9(2) . . ?
B31 B32 B39 111.8(2) . . ?
B31 B32 B36 111.8(2) . . ?
B39 B32 B36 61.06(18) . . ?
B31 B32 B33 56.95(18) . . ?
B39 B32 B33 102.4(2) . . ?
B36 B32 B33 59.71(18) . . ?
B31 B32 B35 57.02(18) . . ?
B39 B32 B35 59.45(18) . . ?
B36 B32 B35 102.1(2) . . ?
B33 B32 B35 90.1(2) . . ?
B31 B32 Br42 119.7(2) . . ?
B39 B32 Br42 119.3(2) . . ?
B36 B32 Br42 119.6(2) . . ?
B33 B32 Br42 131.5(2) . . ?
B35 B32 Br42 131.1(2) . . ?
B31 B33 B37 111.9(2) . . ?
B31 B33 B36 111.8(2) . . ?
B37 B33 B36 61.04(19) . . ?
B31 B33 B32 57.14(18) . . ?
B37 B33 B32 102.4(2) . . ?
B36 B33 B32 59.48(18) . . ?
B31 B33 B34 56.92(18) . . ?
B37 B33 B34 59.66(18) . . ?
B36 B33 B34 102.3(2) . . ?
B32 B33 B34 90.2(2) . . ?
B31 B33 Br43 120.2(2) . . ?
B37 B33 Br43 119.2(2) . . ?
B36 B33 Br43 118.8(2) . . ?
B32 B33 Br43 131.0(2) . . ?
B34 B33 Br43 131.9(2) . . ?
B31 B34 B38 111.5(2) . . ?
B31 B34 B37 111.9(2) . . ?
B38 B34 B37 61.25(19) . . ?
B31 B34 B33 57.04(18) . . ?
B38 B34 B33 102.2(2) . . ?
B37 B34 B33 59.57(18) . . ?
B31 B34 B35 56.88(18) . . ?
B38 B34 B35 59.17(18) . . ?
B37 B34 B35 102.0(2) . . ?
B33 B34 B35 89.8(2) . . ?
B31 B34 Br44 120.0(2) . . ?
B38 B34 Br44 119.6(2) . . ?
B37 B34 Br44 118.9(2) . . ?
B33 B34 Br44 131.0(2) . . ?
B35 B34 Br44 132.2(2) . . ?
B31 B35 B38 111.4(2) . . ?
B31 B35 B39 111.8(2) . . ?
B38 B35 B39 61.70(19) . . ?
B31 B35 B32 57.10(18) . . ?
B38 B35 B32 102.3(2) . . ?
B39 B35 B32 59.38(18) . . ?
B31 B35 B34 56.65(18) . . ?
B38 B35 B34 59.24(18) . . ?
B39 B35 B34 102.4(2) . . ?
B32 B35 B34 89.8(2) . . ?
B31 B35 Br45 121.3(2) . . ?
B38 B35 Br45 118.7(2) . . ?
B39 B35 Br45 117.5(2) . . ?
B32 B35 Br45 131.1(2) . . ?
B34 B35 Br45 132.8(2) . . ?
C40 B36 B32 108.2(2) . . ?
C40 B36 B33 108.2(2) . . ?
B32 B36 B33 60.81(18) . . ?
C40 B36 B39 55.14(19) . . ?
B32 B36 B39 59.27(18) . . ?
B33 B36 B39 102.0(2) . . ?
C40 B36 B37 54.96(19) . . ?
B32 B36 B37 102.2(2) . . ?
B33 B36 B37 59.43(18) . . ?
B39 B36 B37 90.5(2) . . ?
C40 B37 B33 108.0(2) . . ?
C40 B37 B34 108.0(2) . . ?
B33 B37 B34 60.77(18) . . ?
C40 B37 B36 54.68(18) . . ?
B33 B37 B36 59.53(18) . . ?
B34 B37 B36 102.0(2) . . ?
C40 B37 B38 54.88(19) . . ?
B33 B37 B38 101.5(2) . . ?
B34 B37 B38 59.09(18) . . ?
B36 B37 B38 89.8(2) . . ?
C40 B38 B35 108.1(2) . . ?
C40 B38 B34 108.5(2) . . ?
B35 B38 B34 61.60(18) . . ?
C40 B38 B37 54.86(19) . . ?
B35 B38 B37 102.6(2) . . ?
B34 B38 B37 59.66(18) . . ?
C40 B38 B39 54.75(18) . . ?
B35 B38 B39 59.19(18) . . ?
B34 B38 B39 102.3(2) . . ?
B37 B38 B39 90.0(2) . . ?
C40 B39 B32 108.3(2) . . ?
C40 B39 B35 108.0(2) . . ?
B32 B39 B35 61.16(18) . . ?
C40 B39 B36 54.81(18) . . ?
B32 B39 B36 59.67(18) . . ?
B35 B39 B36 102.4(2) . . ?
C40 B39 B38 54.73(19) . . ?
B32 B39 B38 101.7(2) . . ?
B35 B39 B38 59.10(18) . . ?
B36 B39 B38 89.8(2) . . ?
B36 C40 B37 70.4(2) . . ?
B36 C40 B38 108.8(2) . . ?
B37 C40 B38 70.3(2) . . ?
B36 C40 B39 70.1(2) . . ?
B37 C40 B39 109.2(2) . . ?
B38 C40 B39 70.5(2) . . ?

loop_
_geom_bond_atom_site_label_1
_geom_bond_atom_site_label_2
_geom_bond_distance
_geom_bond_site_symmetry_2
_geom_bond_publ_flag
Zn1 N12 1.982(2) . ?
Zn1 N3 1.994(2) . ?
Zn1 N21 1.995(2) . ?
Zn1 Cl2 2.2580(7) . ?
N3 C7 1.331(4) . ?
N3 N4 1.353(3) . ?
N4 C5 1.350(3) . ?
C5 C6 1.379(4) . ?
C5 C8 1.511(4) . ?
C6 C7 1.383(4) . ?
C8 C9 1.527(5) . ?
C8 C10 1.529(5) . ?
C8 C11 1.531(5) . ?
N12 C16 1.335(4) . ?
N12 N13 1.364(3) . ?
N13 C14 1.342(4) . ?
C14 C15 1.381(4) . ?
C14 C17 1.513(4) . ?
C15 C16 1.389(4) . ?
C17 C19 1.526(5) . ?
C17 C20 1.530(5) . ?
C17 C18 1.533(5) . ?
N21 C25 1.329(4) . ?
N21 N22 1.361(3) . ?
N22 C23 1.343(4) . ?
C23 C24 1.382(4) . ?
C23 C26 1.514(4) . ?
C24 C25 1.383(5) . ?
C26 C27 1.527(4) . ?
C26 C29 1.535(4) . ?
C26 C28 1.535(4) . ?
O30 H30A 0.75(6) . ?
O30 H30B 0.71(7) . ?
B31 B34 1.687(4) . ?
B31 B33 1.690(5) . ?
B31 B35 1.692(5) . ?
B31 B32 1.693(5) . ?
B31 Br41 1.930(3) . ?
B32 B39 1.808(5) . ?
B32 B36 1.816(5) . ?
B32 B33 1.840(5) . ?
B32 B35 1.841(5) . ?
B32 Br42 1.965(3) . ?
B33 B37 1.818(5) . ?
B33 B36 1.820(5) . ?
B33 B34 1.840(5) . ?
B33 Br43 1.960(3) . ?
B34 B38 1.809(5) . ?
B34 B37 1.820(5) . ?
B34 B35 1.852(5) . ?
B34 Br44 1.961(3) . ?
B35 B38 1.808(5) . ?
B35 B39 1.810(5) . ?
B35 Br45 1.953(3) . ?
B36 C40 1.601(5) . ?
B36 B39 1.841(5) . ?
B36 B37 1.847(5) . ?
B37 C40 1.606(5) . ?
B37 B38 1.849(5) . ?
B38 C40 1.607(5) . ?
B38 B39 1.855(5) . ?
B39 C40 1.607(5) . ?

loop_
_geom_hbond_atom_site_label_D
_geom_hbond_atom_site_label_H
_geom_hbond_atom_site_label_A
_geom_hbond_distance_DH
_geom_hbond_distance_HA
_geom_hbond_distance_DA
_geom_hbond_angle_DHA
_geom_hbond_site_symmetry_A
N4 H4 O30 0.88 1.97 2.852(4) 177.7 .
N13 H13 Cl2 0.88 2.38 3.218(2) 159.1 2_545
N22 H22 Cl2 0.88 2.40 3.236(2) 159.9 2_545
O30 H30A Br41 0.75(6) 2.92(6) 3.582(3) 148(6) .
